data_7123983
loop_
_publ_author_name
'Ho, Luong Phong'
'Zaretzke, Marc-Kevin'
'Bannenberg, Thomas'
'Tamm, Matthias'

_publ_section_title
;
 Heteroleptic diphosphenes and arsaphosphenes bearing neutral and anionic
 N-heterocyclic carbenes
;
_journal_name_full 'Chemical Communications'
_journal_paper_doi 10.1039/C9CC05739K
_journal_year 2019
_chemical_formula_moiety 'C72 H71 B F15 N4 P2, 0.5(C6 H5 Cl), 0.5(C6 H5 Cl)'
_chemical_formula_sum 'C78 H76 B Cl5 F15 Ga N4 P2'
_chemical_formula_weight 1674.14
_space_group_crystal_system triclinic
_space_group_IT_number 2
_space_group_name_Hall '-P 1'
_space_group_name_H-M_alt 'P -1'
_symmetry_space_group_name_Hall '-P 1'
_symmetry_space_group_name_H-M 'P -1'
_atom_sites_solution_hydrogens geom
_audit_creation_method SHELXL-2014/7
_audit_update_record
;
2019-07-23 deposited with the CCDC.    2019-08-13 downloaded from the CCDC.
;
_cell_angle_alpha 83.1200(10)
_cell_angle_beta 89.6020(10)
_cell_angle_gamma 72.833(2)
_cell_formula_units_Z 2
_cell_length_a 10.6105(2)
_cell_length_b 14.4633(2)
_cell_length_c 26.9560(4)
_cell_measurement_reflns_used 38890
_cell_measurement_temperature 100(2)
_cell_measurement_theta_max 75.9300
_cell_measurement_theta_min 3.2820
_cell_volume 3922.23(12)
_computing_cell_refinement 'CrysAlisPro 1.171.38.43 (Rigaku OD, 2015)'
_computing_data_collection 'CrysAlisPro 1.171.38.43 (Rigaku OD, 2015)'
_computing_data_reduction 'CrysAlisPro 1.171.38.43 (Rigaku OD, 2015)'
_computing_publication_material
;
 WinGX v2014.1 (L. J. Farrugia, J. Appl. Cryst., 2012, 45, 849-854.)
;
_computing_structure_refinement
;
 SHELXL-2014/7 (G. M. Sheldrick, Acta Cryst. (2008), A64, 112-122)'
;
_computing_structure_solution
;
SHELXT-2014/7 (G. M. Sheldrick, Acta Cryst., 2008, A64, 112-122)
;
_diffrn_ambient_temperature 100(2)
_diffrn_detector_area_resol_mean 10.3543
_diffrn_measured_fraction_theta_full 1.000
_diffrn_measured_fraction_theta_max 0.996
_diffrn_measurement_device_type 'Xcalibur, Atlas, Nova'
_diffrn_measurement_method '\w scans'
_diffrn_radiation_type CuK\a
_diffrn_radiation_wavelength 1.54184
_diffrn_reflns_av_R_equivalents 0.0815
_diffrn_reflns_av_unetI/netI 0.0349
_diffrn_reflns_Laue_measured_fraction_full 1.000
_diffrn_reflns_Laue_measured_fraction_max 0.996
_diffrn_reflns_limit_h_max 13
_diffrn_reflns_limit_h_min -12
_diffrn_reflns_limit_k_max 18
_diffrn_reflns_limit_k_min -18
_diffrn_reflns_limit_l_max 33
_diffrn_reflns_limit_l_min -33
_diffrn_reflns_number 161786
_diffrn_reflns_point_group_measured_fraction_full 1.000
_diffrn_reflns_point_group_measured_fraction_max 0.996
_diffrn_reflns_theta_full 67.684
_diffrn_reflns_theta_max 76.209
_diffrn_reflns_theta_min 3.223
_diffrn_source 'micro-focus sealed X-ray tube'
_exptl_absorpt_coefficient_mu 3.132
_exptl_absorpt_correction_T_max 0.973
_exptl_absorpt_correction_T_min 0.960
_exptl_absorpt_correction_type gaussian
_exptl_absorpt_process_details
;
CrysAlisPro 1.171.38.43 (Rigaku Oxford Diffraction, 2015)
Numerical absorption correction based on gaussian integration over
            a multifaceted crystal model
Empirical absorption correction using spherical harmonics,
 implemented in SCALE3 ABSPACK scaling algorithm.
;
_exptl_crystal_colour orange
_exptl_crystal_density_diffrn 1.418
_exptl_crystal_description irregular
_exptl_crystal_F_000 1716
_exptl_crystal_size_max 0.329
_exptl_crystal_size_mid 0.237
_exptl_crystal_size_min 0.189
_refine_diff_density_max 0.985
_refine_diff_density_min -1.261
_refine_diff_density_rms 0.072
_refine_ls_extinction_method none
_refine_ls_goodness_of_fit_ref 1.035
_refine_ls_hydrogen_treatment constr
_refine_ls_matrix_type full
_refine_ls_number_parameters 1080
_refine_ls_number_reflns 16378
_refine_ls_number_restraints 271
_refine_ls_restrained_S_all 1.222
_refine_ls_R_factor_all 0.0704
_refine_ls_R_factor_gt 0.0554
_refine_ls_shift/su_max 0.001
_refine_ls_shift/su_mean 0.000
_refine_ls_structure_factor_coef Fsqd
_refine_ls_weighting_details 'w=1/[\s^2^(Fo^2^)+(0.1007P)^2^+2.1653P] where P=(Fo^2^+2Fc^2^)/3'
_refine_ls_weighting_scheme calc
_refine_ls_wR_factor_gt 0.1541
_refine_ls_wR_factor_ref 0.1688
_reflns_Friedel_coverage 0.000
_reflns_number_gt 12976
_reflns_number_total 16378
_reflns_threshold_expression 'I > 2\s(I)'
_cod_data_source_file c9cc05739k3.cif
_cod_data_source_block ph13ph
_cod_database_code 7123983
_shelx_shelxl_version_number 2014/7
_shelx_space_group_comment
;
The symmetry employed for this shelxl refinement is uniquely defined
by the following loop, which should always be used as a source of
symmetry information in preference to the above space-group names.
They are only intended as comments.
;
_shelx_estimated_absorpt_t_min 0.426
_shelx_estimated_absorpt_t_max 0.589

loop_
_space_group_symop_operation_xyz
'x, y, z'
'-x, -y, -z'

loop_
_atom_site_label
_atom_site_type_symbol
_atom_site_fract_x
_atom_site_fract_y
_atom_site_fract_z
_atom_site_U_iso_or_equiv
_atom_site_adp_type
_atom_site_occupancy
_atom_site_site_symmetry_order
_atom_site_calc_flag
_atom_site_refinement_flags_posn
_atom_site_refinement_flags_adp
_atom_site_refinement_flags_occupancy
_atom_site_disorder_assembly
_atom_site_disorder_group
C1 C 0.2580(2) 0.49690(16) 0.79206(8) 0.0249(4) Uani 1 1 d . . . . .
C2 C 0.3524(2) 0.38195(16) 0.85759(8) 0.0247(4) Uani 1 1 d . . . . .
C3 C 0.3234(2) 0.47427(16) 0.87151(8) 0.0258(4) Uani 1 1 d . . . . .
H3 H 0.3394 0.4884 0.9040 0.031 Uiso 1 1 calc R U . . .
C4 C 0.2983(3) 0.32966(16) 0.77345(8) 0.0290(5) Uani 1 1 d . . . . .
C5 C 0.4073(3) 0.29465(17) 0.74376(9) 0.0330(5) Uani 1 1 d . . . . .
C6 C 0.3904(3) 0.2365(2) 0.70756(10) 0.0426(6) Uani 1 1 d . . . . .
H6 H 0.4614 0.2111 0.6866 0.051 Uiso 1 1 calc R U . . .
C7 C 0.2739(4) 0.2156(2) 0.70188(11) 0.0478(7) Uani 1 1 d . . . . .
H7 H 0.2648 0.1772 0.6767 0.057 Uiso 1 1 calc R U . . .
C8 C 0.1690(3) 0.2498(2) 0.73259(11) 0.0426(6) Uani 1 1 d . . . . .
H8 H 0.0898 0.2332 0.7287 0.051 Uiso 1 1 calc R U . . .
C9 C 0.1786(3) 0.30845(18) 0.76920(9) 0.0341(5) Uani 1 1 d . . . . .
C10 C 0.5354(3) 0.3191(2) 0.74891(9) 0.0379(6) Uani 1 1 d . . . . .
H10 H 0.5369 0.3434 0.7820 0.046 Uiso 1 1 calc R U . . .
C11 C 0.5465(3) 0.3992(2) 0.70842(13) 0.0483(7) Uani 1 1 d . . . . .
H11A H 0.5484 0.3762 0.6756 0.072 Uiso 1 1 calc R U . . .
H11B H 0.6279 0.4158 0.7142 0.072 Uiso 1 1 calc R U . . .
H11C H 0.4704 0.4571 0.7094 0.072 Uiso 1 1 calc R U . . .
C12 C 0.6555(3) 0.2299(2) 0.74764(11) 0.0486(7) Uani 1 1 d . . . . .
H12A H 0.6415 0.1744 0.7692 0.073 Uiso 1 1 calc R U . . .
H12B H 0.7340 0.2440 0.7596 0.073 Uiso 1 1 calc R U . . .
H12C H 0.6681 0.2138 0.7133 0.073 Uiso 1 1 calc R U . . .
C13 C 0.0593(3) 0.3457(2) 0.80106(10) 0.0370(5) Uani 1 1 d . . . . .
H13 H 0.0852 0.3823 0.8264 0.044 Uiso 1 1 calc R U . . .
C14 C 0.0136(3) 0.2632(2) 0.82932(13) 0.0476(7) Uani 1 1 d . . . . .
H14A H -0.0052 0.2225 0.8055 0.071 Uiso 1 1 calc R U . . .
H14B H -0.0665 0.2912 0.8473 0.071 Uiso 1 1 calc R U . . .
H14C H 0.0832 0.2232 0.8532 0.071 Uiso 1 1 calc R U . . .
C15 C -0.0575(3) 0.4157(2) 0.77004(12) 0.0461(7) Uani 1 1 d . . . . .
H15A H -0.0314 0.4711 0.7535 0.069 Uiso 1 1 calc R U . . .
H15B H -0.1311 0.4394 0.7920 0.069 Uiso 1 1 calc R U . . .
H15C H -0.0850 0.3817 0.7448 0.069 Uiso 1 1 calc R U . . .
C16 C 0.2205(2) 0.64583(15) 0.83663(8) 0.0254(4) Uani 1 1 d . . . . .
C17 C 0.0861(2) 0.68518(17) 0.84294(9) 0.0285(5) Uani 1 1 d . . . . .
C18 C 0.0388(3) 0.78571(18) 0.84533(10) 0.0337(5) Uani 1 1 d . . . . .
H18 H -0.0531 0.8161 0.8481 0.040 Uiso 1 1 calc R U . . .
C19 C 0.1257(3) 0.84079(18) 0.84365(10) 0.0364(5) Uani 1 1 d . . . . .
H19 H 0.0924 0.9093 0.8442 0.044 Uiso 1 1 calc R U . . .
C20 C 0.2597(3) 0.79805(18) 0.84120(9) 0.0335(5) Uani 1 1 d . . . . .
H20 H 0.3175 0.8371 0.8419 0.040 Uiso 1 1 calc R U . . .
C21 C 0.3127(2) 0.69835(17) 0.83768(8) 0.0287(5) Uani 1 1 d . . . . .
C22 C -0.0073(3) 0.62286(18) 0.85125(10) 0.0335(5) Uani 1 1 d . . . . .
H22 H 0.0434 0.5544 0.8466 0.040 Uiso 1 1 calc R U . . .
C23 C -0.0538(4) 0.6227(3) 0.90496(11) 0.0494(7) Uani 1 1 d . . . . .
H23A H -0.1054 0.6889 0.9103 0.074 Uiso 1 1 calc R U . . .
H23B H 0.0230 0.6001 0.9281 0.074 Uiso 1 1 calc R U . . .
H23C H -0.1088 0.5789 0.9109 0.074 Uiso 1 1 calc R U . . .
C24 C -0.1237(3) 0.6560(2) 0.81389(12) 0.0447(6) Uani 1 1 d . . . . .
H24A H -0.1739 0.7236 0.8171 0.067 Uiso 1 1 calc R U . . .
H24B H -0.1809 0.6140 0.8206 0.067 Uiso 1 1 calc R U . . .
H24C H -0.0910 0.6516 0.7799 0.067 Uiso 1 1 calc R U . . .
C25 C 0.4605(3) 0.64914(18) 0.83811(10) 0.0330(5) Uani 1 1 d . . . . .
H25 H 0.4776 0.5851 0.8596 0.040 Uiso 1 1 calc R U . . .
C26 C 0.5115(3) 0.6270(2) 0.78644(11) 0.0438(6) Uani 1 1 d . . . . .
H26A H 0.4632 0.5873 0.7725 0.066 Uiso 1 1 calc R U . . .
H26B H 0.6058 0.5912 0.7892 0.066 Uiso 1 1 calc R U . . .
H26C H 0.4982 0.6882 0.7643 0.066 Uiso 1 1 calc R U . . .
C27 C 0.5386(3) 0.7070(2) 0.86188(11) 0.0408(6) Uani 1 1 d . . . . .
H27A H 0.5363 0.7657 0.8392 0.061 Uiso 1 1 calc R U . . .
H27B H 0.6303 0.6665 0.8682 0.061 Uiso 1 1 calc R U . . .
H27C H 0.4992 0.7257 0.8935 0.061 Uiso 1 1 calc R U . . .
C28 C 0.5162(2) 0.18856(16) 0.87257(8) 0.0271(4) Uani 1 1 d . . . . .
C29 C 0.4433(3) 0.13396(17) 0.85349(8) 0.0289(5) Uani 1 1 d . . . . .
C30 C 0.4977(3) 0.04390(17) 0.83689(9) 0.0329(5) Uani 1 1 d . . . . .
C31 C 0.6318(3) 0.00275(17) 0.83955(9) 0.0350(5) Uani 1 1 d . . . . .
C32 C 0.7099(3) 0.05236(18) 0.85818(9) 0.0326(5) Uani 1 1 d . . . . .
C33 C 0.6516(3) 0.14272(17) 0.87411(9) 0.0304(5) Uani 1 1 d . . . . .
C34 C 0.5369(2) 0.33556(16) 0.92621(8) 0.0267(4) Uani 1 1 d . . . . .
C35 C 0.6251(3) 0.37466(18) 0.89875(9) 0.0308(5) Uani 1 1 d . . . . .
C36 C 0.7081(3) 0.42027(19) 0.91731(10) 0.0344(5) Uani 1 1 d . . . . .
C37 C 0.7075(3) 0.42978(19) 0.96805(10) 0.0352(5) Uani 1 1 d . . . . .
C38 C 0.6226(3) 0.39348(18) 0.99714(9) 0.0336(5) Uani 1 1 d . . . . .
C39 C 0.5392(3) 0.34973(17) 0.97630(9) 0.0302(5) Uani 1 1 d . . . . .
C40 C 0.3402(3) 0.25105(16) 0.93935(8) 0.0286(5) Uani 1 1 d . . . . .
C41 C 0.3989(3) 0.17317(17) 0.97599(9) 0.0334(5) Uani 1 1 d . . . . .
C42 C 0.3314(3) 0.13684(19) 1.01374(10) 0.0402(6) Uani 1 1 d . . . . .
C43 C 0.1974(3) 0.1769(2) 1.01610(10) 0.0409(6) Uani 1 1 d . . . . .
C44 C 0.1329(3) 0.2534(2) 0.98080(10) 0.0369(5) Uani 1 1 d . . . . .
C45 C 0.2059(3) 0.28863(17) 0.94401(9) 0.0302(5) Uani 1 1 d . . . . .
C46 C 0.1358(3) 0.72956(17) 0.65827(9) 0.0300(5) Uani 1 1 d . . . . .
C47 C 0.0601(3) 0.8489(2) 0.59489(10) 0.0398(6) Uani 1 1 d . . . . .
H47 H 0.0216 0.9116 0.5769 0.048 Uiso 1 1 calc R U . . .
C48 C 0.1070(3) 0.7642(2) 0.57534(10) 0.0399(6) Uani 1 1 d . . . . .
H48 H 0.1076 0.7563 0.5409 0.048 Uiso 1 1 calc R U . . .
C49 C 0.0436(3) 0.89826(18) 0.68128(10) 0.0392(6) Uani 1 1 d . . . . .
C50 C 0.1443(3) 0.93069(19) 0.69903(10) 0.0413(6) Uani 1 1 d . . . . .
C51 C 0.1103(4) 0.9973(2) 0.73403(11) 0.0538(9) Uani 1 1 d . . . . .
H51 H 0.1760 1.0210 0.7472 0.065 Uiso 1 1 calc R U . . .
C52 C -0.0172(5) 1.0286(2) 0.74955(12) 0.0599(10) Uani 1 1 d . . . . .
H52 H -0.0381 1.0721 0.7742 0.072 Uiso 1 1 calc R U . . .
C53 C -0.1136(4) 0.9983(3) 0.73026(13) 0.0612(10) Uani 1 1 d . . . . .
H53 H -0.2013 1.0222 0.7412 0.073 Uiso 1 1 calc R U . . .
C54 C -0.0872(4) 0.9322(2) 0.69434(12) 0.0513(7) Uani 1 1 d . . . . .
C55 C 0.2835(4) 0.8989(2) 0.68016(11) 0.0457(7) Uani 1 1 d . . . . .
H55 H 0.3024 0.8295 0.6737 0.055 Uiso 1 1 calc R U . . .
C56 C 0.2948(5) 0.9593(3) 0.63003(12) 0.0616(10) Uani 1 1 d . . . . .
H56A H 0.2335 0.9509 0.6052 0.092 Uiso 1 1 calc R U . . .
H56B H 0.3852 0.9371 0.6184 0.092 Uiso 1 1 calc R U . . .
H56C H 0.2729 1.0284 0.6347 0.092 Uiso 1 1 calc R U . . .
C57 C 0.3891(4) 0.9025(3) 0.71759(13) 0.0592(9) Uani 1 1 d . . . . .
H57A H 0.3807 0.9706 0.7214 0.089 Uiso 1 1 calc R U . . .
H57B H 0.4767 0.8714 0.7054 0.089 Uiso 1 1 calc R U . . .
H57C H 0.3773 0.8679 0.7500 0.089 Uiso 1 1 calc R U . . .
C58 C -0.1958(4) 0.9033(3) 0.66984(17) 0.0680(10) Uani 1 1 d . . . . .
H58 H -0.1665 0.8910 0.6353 0.082 Uiso 1 1 calc R U . . .
C59 C -0.2124(5) 0.8103(4) 0.6946(2) 0.0826(13) Uani 1 1 d . . . . .
H59A H -0.1338 0.7564 0.6897 0.124 Uiso 1 1 calc R U . . .
H59B H -0.2901 0.7990 0.6800 0.124 Uiso 1 1 calc R U . . .
H59C H -0.2243 0.8141 0.7305 0.124 Uiso 1 1 calc R U . . .
C60 C -0.3253(5) 0.9853(4) 0.6637(3) 0.106(2) Uani 1 1 d . . . . .
H60A H -0.3836 0.9710 0.6396 0.160 Uiso 1 1 calc R U . . .
H60B H -0.3078 1.0468 0.6515 0.160 Uiso 1 1 calc R U . . .
H60C H -0.3679 0.9910 0.6960 0.160 Uiso 1 1 calc R U . . .
C61 C 0.2232(3) 0.59234(19) 0.60534(9) 0.0381(6) Uani 1 1 d . . . . .
C62 C 0.1484(4) 0.5270(2) 0.60352(10) 0.0475(7) Uani 1 1 d . . . . .
C63 C 0.2165(4) 0.4350(2) 0.59117(12) 0.0574(9) Uani 1 1 d . . . . .
H63 H 0.1715 0.3873 0.5902 0.069 Uiso 1 1 calc R U . . .
C64 C 0.3488(5) 0.4122(3) 0.58033(13) 0.0656(11) Uani 1 1 d . . . . .
H64 H 0.3929 0.3489 0.5719 0.079 Uiso 1 1 calc R U . . .
C65 C 0.4188(4) 0.4784(3) 0.58129(12) 0.0597(9) Uani 1 1 d . . . . .
H65 H 0.5095 0.4605 0.5735 0.072 Uiso 1 1 calc R U . . .
C66 C 0.3559(3) 0.5732(2) 0.59394(10) 0.0452(7) Uani 1 1 d . . . . .
C67 C 0.0030(4) 0.5553(3) 0.61269(12) 0.0534(8) Uani 1 1 d . . . . .
H67 H -0.0161 0.6058 0.6362 0.064 Uiso 1 1 calc R U . . .
C68 C -0.0426(5) 0.4693(3) 0.63677(14) 0.0687(11) Uani 1 1 d . . . . .
H68A H -0.0535 0.4297 0.6110 0.103 Uiso 1 1 calc R U . . .
H68B H -0.1270 0.4942 0.6528 0.103 Uiso 1 1 calc R U . . .
H68C H 0.0236 0.4291 0.6619 0.103 Uiso 1 1 calc R U . . .
C69 C -0.0789(5) 0.6006(3) 0.56402(15) 0.0705(11) Uani 1 1 d . . . . .
H69A H -0.0541 0.6580 0.5495 0.106 Uiso 1 1 calc R U . . .
H69B H -0.1730 0.6200 0.5714 0.106 Uiso 1 1 calc R U . . .
H69C H -0.0616 0.5526 0.5402 0.106 Uiso 1 1 calc R U . . .
C70 C 0.4304(3) 0.6476(3) 0.59280(12) 0.0518(7) Uani 1 1 d . . . . .
H70 H 0.3642 0.7118 0.5964 0.062 Uiso 1 1 calc R U . . .
C71 C 0.5309(5) 0.6262(4) 0.63569(14) 0.0728(12) Uani 1 1 d . . . . .
H71A H 0.4879 0.6172 0.6674 0.109 Uiso 1 1 calc R U . . .
H71B H 0.5675 0.6810 0.6357 0.109 Uiso 1 1 calc R U . . .
H71C H 0.6021 0.5668 0.6316 0.109 Uiso 1 1 calc R U . . .
C72 C 0.4976(5) 0.6598(5) 0.54303(14) 0.0818(14) Uani 1 1 d . . . . .
H72A H 0.5655 0.5987 0.5387 0.123 Uiso 1 1 calc R U . . .
H72B H 0.5386 0.7123 0.5430 0.123 Uiso 1 1 calc R U . . .
H72C H 0.4318 0.6761 0.5155 0.123 Uiso 1 1 calc R U . . .
B1 B 0.4359(3) 0.28763(18) 0.89791(9) 0.0261(5) Uani 1 1 d . . . . .
N1 N 0.30659(19) 0.39882(13) 0.80776(7) 0.0241(4) Uani 1 1 d . . . . .
N2 N 0.26879(19) 0.54243(13) 0.83225(7) 0.0243(4) Uani 1 1 d . . . . .
N3 N 0.0787(2) 0.82686(15) 0.64613(8) 0.0331(4) Uani 1 1 d . . . . .
N4 N 0.1542(2) 0.69127(15) 0.61433(7) 0.0324(4) Uani 1 1 d . . . . .
F1 F 0.31117(15) 0.16764(10) 0.85188(5) 0.0324(3) Uani 1 1 d . . . . .
F2 F 0.41928(18) -0.00407(11) 0.81973(6) 0.0430(4) Uani 1 1 d . . . . .
F3 F 0.68685(19) -0.08508(11) 0.82404(7) 0.0462(4) Uani 1 1 d . . . . .
F4 F 0.84151(16) 0.01339(12) 0.86068(6) 0.0417(4) Uani 1 1 d . . . . .
F5 F 0.73716(15) 0.18334(12) 0.89271(6) 0.0399(3) Uani 1 1 d . . . . .
F6 F 0.63164(16) 0.36974(12) 0.84889(5) 0.0372(3) Uani 1 1 d . . . . .
F7 F 0.78855(18) 0.45575(14) 0.88732(6) 0.0468(4) Uani 1 1 d . . . . .
F8 F 0.78535(18) 0.47461(13) 0.98777(6) 0.0449(4) Uani 1 1 d . . . . .
F9 F 0.61818(19) 0.40268(13) 1.04644(6) 0.0435(4) Uani 1 1 d . . . . .
F10 F 0.45614(17) 0.32312(12) 1.00938(5) 0.0396(3) Uani 1 1 d . . . . .
F11 F 0.53118(17) 0.13348(11) 0.97749(6) 0.0393(3) Uani 1 1 d . . . . .
F12 F 0.3959(2) 0.06463(13) 1.04868(6) 0.0541(5) Uani 1 1 d . . . . .
F13 F 0.1299(2) 0.14309(13) 1.05251(7) 0.0531(5) Uani 1 1 d . . . . .
F14 F 0.00193(18) 0.29323(14) 0.98215(7) 0.0486(4) Uani 1 1 d . . . . .
F15 F 0.13403(15) 0.36592(11) 0.91230(6) 0.0370(3) Uani 1 1 d . . . . .
P1 P 0.20007(7) 0.54011(4) 0.72746(2) 0.03138(14) Uani 1 1 d . . . . .
P2 P 0.18448(7) 0.68589(4) 0.72404(2) 0.03271(15) Uani 1 1 d . . . . .
Ga1 Ga 0.16240(10) 0.77774(4) 0.41972(2) 0.0406(2) Uani 0.681(2) 1 d . . P A 1
Cl3 Cl 0.1779(6) 0.6404(4) 0.46715(18) 0.0592(12) Uani 0.681(2) 1 d . . P A 1
Cl1 Cl 0.0751(2) 0.90061(12) 0.46160(6) 0.0548(5) Uani 0.681(2) 1 d . . P A 1
Cl4 Cl 0.36027(14) 0.77773(11) 0.40063(5) 0.0623(4) Uani 0.681(2) 1 d . . P A 1
Cl2 Cl 0.0861(4) 0.7805(2) 0.34738(8) 0.0970(10) Uani 0.681(2) 1 d . . P A 1
Ga2 Ga 0.08086(19) 0.77483(8) 0.42454(4) 0.0372(4) Uani 0.319(2) 1 d . . P A 2
Cl4' Cl -0.1240(3) 0.7902(2) 0.44112(11) 0.0584(7) Uani 0.319(2) 1 d . . P A 2
Cl3' Cl 0.2027(11) 0.6437(7) 0.4651(4) 0.048(2) Uani 0.319(2) 1 d . . P A 2
Cl1' Cl 0.1350(5) 0.8957(3) 0.45190(17) 0.0624(10) Uani 0.319(2) 1 d . . P A 2
Cl2' Cl 0.0282(4) 0.7940(4) 0.35784(15) 0.0517(8) Uani 0.319(2) 1 d . . P A 2
Cl1A Cl 0.2308(3) 0.99207(18) 0.92703(9) 0.0790(6) Uani 0.5 1 d D U P B -1
C1A C 0.0943(8) 0.9996(5) 0.9657(3) 0.0544(15) Uani 0.5 1 d D U P B -1
C2A C -0.0202(6) 1.0748(5) 0.9573(3) 0.0546(15) Uani 0.5 1 d D U P B -1
H2A H -0.0137 1.1208 0.9299 0.066 Uiso 0.5 1 calc R U P B -1
C3A C -0.1462(11) 1.1020(9) 0.9791(5) 0.143(4) Uani 0.5 1 d D U P B -1
H3A H -0.2168 1.1561 0.9651 0.171 Uiso 0.5 1 calc R U P B -1
C4A C -0.1584(8) 1.0394(6) 1.0252(3) 0.0610(17) Uani 0.5 1 d D U P B -1
H4A H -0.2305 1.0406 1.0464 0.073 Uiso 0.5 1 calc R U P B -1
C5A C -0.0291(7) 0.9776(5) 1.0272(3) 0.0519(15) Uani 0.5 1 d D U P B -1
H5A H -0.0214 0.9448 1.0602 0.062 Uiso 0.5 1 calc R U P B -1
C6A C 0.1004(7) 0.9345(6) 1.0080(3) 0.0653(18) Uani 0.5 1 d D U P B -1
H6A H 0.1691 0.8780 1.0208 0.078 Uiso 0.5 1 calc R U P B -1
Cl1B Cl -0.2796(7) 0.8039(3) 0.4549(2) 0.171(2) Uani 0.5 1 d D . P C -1
C1B C -0.4398(12) 0.9276(8) 0.4824(4) 0.120(4) Uani 0.5 1 d D U P D -1
C2B C -0.4042(12) 1.0025(9) 0.5077(5) 0.121(4) Uani 0.5 1 d D U P D -1
H2B H -0.3133 0.9958 0.5130 0.145 Uiso 0.5 1 calc R U P D -1
C3B C -0.4961(12) 1.0809(10) 0.5237(6) 0.120(4) Uani 0.5 1 d D U P D -1
H3B H -0.4641 1.1247 0.5399 0.145 Uiso 0.5 1 calc R U P D -1
C4B C -0.6379(11) 1.1022(8) 0.5180(5) 0.103(3) Uani 0.5 1 d D U P D -1
H4B H -0.6981 1.1607 0.5266 0.123 Uiso 0.5 1 calc R U P D -1
C5B C -0.6775(11) 1.0317(8) 0.4994(4) 0.098(3) Uani 0.5 1 d D U P D -1
H5B H -0.7687 1.0365 0.4983 0.118 Uiso 0.5 1 calc R U P D -1
C6B C -0.5813(11) 0.9483(8) 0.4810(5) 0.101(3) Uani 0.5 1 d D U P D -1
H6B H -0.6157 0.9034 0.4668 0.121 Uiso 0.5 1 calc R U P D -1

loop_
_atom_site_aniso_label
_atom_site_aniso_U_11
_atom_site_aniso_U_22
_atom_site_aniso_U_33
_atom_site_aniso_U_23
_atom_site_aniso_U_13
_atom_site_aniso_U_12
C1 0.0285(11) 0.0219(10) 0.0233(10) -0.0058(8) 0.0006(8) -0.0049(8)
C2 0.0286(11) 0.0239(10) 0.0214(10) -0.0065(8) 0.0016(8) -0.0062(8)
C3 0.0307(11) 0.0244(10) 0.0218(10) -0.0061(8) 0.0004(8) -0.0065(9)
C4 0.0425(14) 0.0218(10) 0.0213(10) -0.0067(8) -0.0021(9) -0.0057(9)
C5 0.0437(14) 0.0256(11) 0.0247(10) -0.0076(9) -0.0008(10) -0.0008(10)
C6 0.0580(18) 0.0333(13) 0.0315(12) -0.0163(10) 0.0010(12) -0.0010(12)
C7 0.070(2) 0.0363(14) 0.0395(14) -0.0195(12) -0.0053(14) -0.0134(14)
C8 0.0593(18) 0.0372(13) 0.0371(13) -0.0118(11) -0.0045(12) -0.0204(13)
C9 0.0480(15) 0.0280(11) 0.0273(11) -0.0042(9) -0.0043(10) -0.0125(10)
C10 0.0394(14) 0.0416(14) 0.0273(11) -0.0144(10) 0.0026(10) 0.0006(11)
C11 0.0457(16) 0.0360(14) 0.0598(18) -0.0091(13) 0.0039(14) -0.0060(12)
C12 0.0433(16) 0.0517(17) 0.0347(13) 0.0035(12) 0.0085(12) 0.0069(13)
C13 0.0421(14) 0.0385(13) 0.0348(12) -0.0066(10) -0.0012(11) -0.0178(11)
C14 0.0390(15) 0.0472(16) 0.0571(18) 0.0031(13) 0.0003(13) -0.0171(13)
C15 0.0510(17) 0.0422(15) 0.0430(15) -0.0059(12) 0.0015(13) -0.0103(13)
C16 0.0316(12) 0.0199(10) 0.0239(10) -0.0066(8) 0.0021(8) -0.0048(8)
C17 0.0324(12) 0.0257(11) 0.0270(10) -0.0080(8) 0.0037(9) -0.0060(9)
C18 0.0351(13) 0.0270(11) 0.0361(12) -0.0096(9) 0.0074(10) -0.0027(10)
C19 0.0464(15) 0.0232(11) 0.0376(13) -0.0092(9) 0.0073(11) -0.0053(10)
C20 0.0427(14) 0.0263(11) 0.0336(12) -0.0071(9) 0.0046(10) -0.0123(10)
C21 0.0332(12) 0.0277(11) 0.0257(10) -0.0069(8) 0.0020(9) -0.0087(9)
C22 0.0320(13) 0.0312(12) 0.0386(13) -0.0117(10) 0.0063(10) -0.0085(10)
C23 0.065(2) 0.0568(18) 0.0387(14) -0.0111(13) 0.0133(14) -0.0357(16)
C24 0.0338(14) 0.0542(17) 0.0489(16) -0.0154(13) 0.0033(12) -0.0139(12)
C25 0.0318(13) 0.0302(11) 0.0375(12) -0.0080(10) 0.0017(10) -0.0083(10)
C26 0.0356(14) 0.0563(17) 0.0419(14) -0.0215(13) 0.0062(11) -0.0115(12)
C27 0.0372(14) 0.0515(16) 0.0392(13) -0.0141(12) 0.0045(11) -0.0182(12)
C28 0.0352(12) 0.0230(10) 0.0210(9) -0.0041(8) 0.0027(8) -0.0050(9)
C29 0.0364(13) 0.0244(10) 0.0236(10) -0.0048(8) 0.0013(9) -0.0046(9)
C30 0.0477(15) 0.0254(11) 0.0259(11) -0.0066(9) 0.0026(10) -0.0101(10)
C31 0.0499(15) 0.0214(10) 0.0285(11) -0.0069(9) 0.0072(10) -0.0011(10)
C32 0.0352(13) 0.0287(11) 0.0273(11) -0.0035(9) 0.0050(9) 0.0005(10)
C33 0.0358(13) 0.0267(11) 0.0266(10) -0.0060(8) 0.0035(9) -0.0049(9)
C34 0.0309(12) 0.0221(10) 0.0252(10) -0.0057(8) -0.0011(8) -0.0037(8)
C35 0.0357(13) 0.0306(11) 0.0253(11) -0.0081(9) 0.0009(9) -0.0064(10)
C36 0.0370(13) 0.0346(12) 0.0337(12) -0.0066(10) 0.0023(10) -0.0130(10)
C37 0.0387(14) 0.0319(12) 0.0368(13) -0.0110(10) -0.0065(10) -0.0104(10)
C38 0.0439(14) 0.0319(12) 0.0239(11) -0.0112(9) -0.0027(10) -0.0064(10)
C39 0.0360(13) 0.0272(11) 0.0262(11) -0.0075(8) 0.0003(9) -0.0060(9)
C40 0.0386(13) 0.0235(10) 0.0236(10) -0.0082(8) 0.0021(9) -0.0072(9)
C41 0.0444(14) 0.0262(11) 0.0276(11) -0.0060(9) 0.0050(10) -0.0064(10)
C42 0.0639(19) 0.0264(11) 0.0271(11) -0.0037(9) 0.0089(11) -0.0087(12)
C43 0.0635(19) 0.0353(13) 0.0289(12) -0.0093(10) 0.0173(12) -0.0204(13)
C44 0.0433(15) 0.0376(13) 0.0333(12) -0.0127(10) 0.0103(11) -0.0145(11)
C45 0.0366(13) 0.0288(11) 0.0254(10) -0.0077(9) 0.0043(9) -0.0083(10)
C46 0.0374(13) 0.0271(11) 0.0240(10) -0.0047(8) 0.0007(9) -0.0065(9)
C47 0.0521(16) 0.0322(12) 0.0299(12) -0.0007(10) -0.0030(11) -0.0054(11)
C48 0.0548(17) 0.0356(13) 0.0258(11) -0.0015(10) -0.0044(11) -0.0087(12)
C49 0.0543(17) 0.0260(11) 0.0293(12) -0.0034(9) 0.0058(11) 0.0002(11)
C50 0.0676(19) 0.0258(11) 0.0299(12) -0.0045(9) 0.0064(12) -0.0128(12)
C51 0.095(3) 0.0303(13) 0.0369(14) -0.0097(11) 0.0113(16) -0.0175(15)
C52 0.098(3) 0.0325(14) 0.0411(16) -0.0106(12) 0.0165(17) -0.0058(16)
C53 0.074(2) 0.0427(16) 0.0480(17) -0.0054(14) 0.0225(17) 0.0113(16)
C54 0.0539(18) 0.0431(16) 0.0450(16) -0.0046(13) 0.0064(14) 0.0032(14)
C55 0.066(2) 0.0418(15) 0.0362(14) -0.0097(11) 0.0074(13) -0.0255(14)
C56 0.093(3) 0.072(2) 0.0350(15) -0.0083(15) 0.0096(16) -0.047(2)
C57 0.078(2) 0.068(2) 0.0435(16) -0.0076(15) 0.0037(16) -0.039(2)
C58 0.052(2) 0.078(3) 0.064(2) -0.0128(19) 0.0022(17) -0.0033(19)
C59 0.067(3) 0.067(3) 0.107(4) -0.001(3) -0.011(3) -0.013(2)
C60 0.064(3) 0.085(4) 0.151(6) 0.037(4) -0.012(3) -0.012(3)
C61 0.0577(17) 0.0299(12) 0.0223(10) -0.0068(9) 0.0001(10) -0.0047(11)
C62 0.079(2) 0.0363(14) 0.0268(12) -0.0060(10) -0.0049(13) -0.0157(14)
C63 0.096(3) 0.0352(15) 0.0411(16) -0.0121(12) -0.0058(16) -0.0163(17)
C64 0.100(3) 0.0384(16) 0.0463(18) -0.0168(14) -0.0090(18) 0.0021(18)
C65 0.069(2) 0.057(2) 0.0375(15) -0.0145(14) 0.0022(15) 0.0087(17)
C66 0.0582(18) 0.0438(15) 0.0259(12) -0.0069(11) 0.0012(11) -0.0025(13)
C67 0.073(2) 0.0543(18) 0.0415(15) -0.0076(13) -0.0017(15) -0.0309(17)
C68 0.102(3) 0.073(2) 0.0475(18) -0.0011(17) -0.0111(19) -0.053(2)
C69 0.076(3) 0.082(3) 0.056(2) 0.0114(19) -0.0136(19) -0.035(2)
C70 0.0508(18) 0.0597(19) 0.0392(15) -0.0020(13) 0.0058(13) -0.0094(15)
C71 0.092(3) 0.094(3) 0.0422(18) 0.0045(18) -0.0060(19) -0.047(3)
C72 0.078(3) 0.132(4) 0.0407(18) 0.005(2) 0.0026(18) -0.045(3)
B1 0.0308(13) 0.0232(11) 0.0232(11) -0.0075(9) 0.0007(9) -0.0046(9)
N1 0.0304(10) 0.0210(8) 0.0204(8) -0.0069(7) 0.0007(7) -0.0054(7)
N2 0.0280(9) 0.0221(9) 0.0231(8) -0.0071(7) 0.0025(7) -0.0060(7)
N3 0.0409(12) 0.0281(10) 0.0266(10) -0.0043(8) 0.0017(8) -0.0043(8)
N4 0.0461(12) 0.0282(10) 0.0214(9) -0.0049(7) -0.0008(8) -0.0080(9)
F1 0.0352(8) 0.0284(7) 0.0332(7) -0.0084(5) -0.0017(6) -0.0067(6)
F2 0.0565(10) 0.0315(7) 0.0453(9) -0.0172(6) 0.0002(7) -0.0146(7)
F3 0.0590(11) 0.0248(7) 0.0493(9) -0.0161(6) 0.0100(8) 0.0002(7)
F4 0.0369(8) 0.0365(8) 0.0435(8) -0.0091(6) 0.0069(7) 0.0033(6)
F5 0.0317(8) 0.0383(8) 0.0494(9) -0.0166(7) 0.0005(6) -0.0055(6)
F6 0.0452(9) 0.0480(9) 0.0237(7) -0.0085(6) 0.0046(6) -0.0205(7)
F7 0.0520(10) 0.0577(10) 0.0424(9) -0.0120(7) 0.0068(7) -0.0318(8)
F8 0.0496(10) 0.0458(9) 0.0464(9) -0.0155(7) -0.0066(7) -0.0212(8)
F9 0.0607(10) 0.0481(9) 0.0265(7) -0.0158(6) -0.0031(7) -0.0190(8)
F10 0.0506(9) 0.0495(9) 0.0247(7) -0.0134(6) 0.0070(6) -0.0209(7)
F11 0.0463(9) 0.0322(7) 0.0300(7) -0.0008(6) 0.0021(6) 0.0014(6)
F12 0.0826(14) 0.0347(8) 0.0329(8) 0.0065(6) 0.0117(8) -0.0032(8)
F13 0.0791(13) 0.0453(9) 0.0406(9) -0.0091(7) 0.0294(9) -0.0264(9)
F14 0.0411(9) 0.0583(10) 0.0484(9) -0.0133(8) 0.0168(7) -0.0156(8)
F15 0.0333(8) 0.0400(8) 0.0327(7) -0.0016(6) 0.0021(6) -0.0045(6)
P1 0.0451(4) 0.0241(3) 0.0238(3) -0.0047(2) -0.0044(2) -0.0076(2)
P2 0.0482(4) 0.0253(3) 0.0241(3) -0.0048(2) -0.0010(2) -0.0093(3)
Ga1 0.0553(6) 0.0349(3) 0.0272(2) -0.00278(18) -0.0051(2) -0.0069(2)
Cl3 0.114(4) 0.0384(13) 0.0282(9) -0.0017(8) -0.0083(14) -0.0285(16)
Cl1 0.0784(12) 0.0313(5) 0.0413(6) -0.0007(4) 0.0108(7) 0.0026(7)
Cl4 0.0570(7) 0.0716(8) 0.0478(6) -0.0080(5) 0.0088(5) -0.0030(6)
Cl2 0.177(3) 0.1055(19) 0.0303(9) 0.0108(9) -0.0211(14) -0.082(2)
Ga2 0.0444(10) 0.0361(6) 0.0290(5) 0.0005(4) -0.0006(5) -0.0103(5)
Cl4' 0.0499(14) 0.0517(13) 0.0690(16) -0.0038(11) 0.0111(12) -0.0095(11)
Cl3' 0.058(2) 0.031(3) 0.042(3) -0.007(2) -0.0021(15) 0.009(2)
Cl1' 0.086(3) 0.0404(15) 0.064(2) -0.0032(15) -0.015(2) -0.024(2)
Cl2' 0.0578(18) 0.0691(17) 0.0279(17) 0.0037(13) -0.0139(12) -0.0217(15)
Cl1A 0.0948(15) 0.0831(13) 0.0678(11) -0.0184(10) 0.0081(10) -0.0365(11)
C1A 0.056(2) 0.050(2) 0.055(2) -0.0061(16) -0.0075(17) -0.0120(17)
C2A 0.056(2) 0.051(2) 0.053(2) -0.0009(16) -0.0019(16) -0.0137(16)
C3A 0.140(4) 0.143(5) 0.143(4) -0.014(2) 0.007(2) -0.039(2)
C4A 0.065(2) 0.060(2) 0.060(2) -0.0076(17) 0.0022(17) -0.0228(17)
C5A 0.052(2) 0.055(2) 0.054(2) -0.0125(17) 0.0024(16) -0.0212(17)
C6A 0.067(2) 0.064(2) 0.063(2) -0.0044(17) -0.0052(17) -0.0181(17)
Cl1B 0.277(6) 0.0748(19) 0.170(4) -0.040(2) 0.099(4) -0.059(3)
C1B 0.147(10) 0.125(9) 0.096(8) 0.010(6) 0.030(8) -0.062(8)
C2B 0.113(8) 0.142(10) 0.110(9) -0.016(7) 0.045(7) -0.043(7)
C3B 0.116(8) 0.133(9) 0.113(9) -0.011(7) 0.053(7) -0.041(7)
C4B 0.130(8) 0.079(6) 0.103(7) -0.021(5) 0.060(7) -0.034(6)
C5B 0.137(9) 0.098(6) 0.069(5) -0.016(5) 0.036(6) -0.048(6)
C6B 0.150(9) 0.089(7) 0.084(7) -0.042(6) 0.029(6) -0.057(7)

loop_
_atom_type_symbol
_atom_type_description
_atom_type_scat_dispersion_real
_atom_type_scat_dispersion_imag
_atom_type_scat_source
C C 0.0181 0.0091 'International Tables Vol C Tables 4.2.6.8 and 6.1.1.4'
H H 0.0000 0.0000 'International Tables Vol C Tables 4.2.6.8 and 6.1.1.4'
B B 0.0090 0.0039 'International Tables Vol C Tables 4.2.6.8 and 6.1.1.4'
N N 0.0311 0.0180 'International Tables Vol C Tables 4.2.6.8 and 6.1.1.4'
F F 0.0727 0.0534 'International Tables Vol C Tables 4.2.6.8 and 6.1.1.4'
P P 0.2955 0.4335 'International Tables Vol C Tables 4.2.6.8 and 6.1.1.4'
Cl Cl 0.3639 0.7018 'International Tables Vol C Tables 4.2.6.8 and 6.1.1.4'
Ga Ga -1.2846 0.7763 'International Tables Vol C Tables 4.2.6.8 and 6.1.1.4'

loop_
_geom_angle_atom_site_label_1
_geom_angle_atom_site_label_2
_geom_angle_atom_site_label_3
_geom_angle
N2 C1 N1 105.92(18)
N2 C1 P1 133.62(17)
N1 C1 P1 120.43(16)
C3 C2 N1 103.34(19)
C3 C2 B1 118.71(19)
N1 C2 B1 137.71(19)
N2 C3 C2 110.49(19)
C9 C4 C5 123.8(2)
C9 C4 N1 118.1(2)
C5 C4 N1 117.9(2)
C4 C5 C6 116.2(3)
C4 C5 C10 122.8(2)
C6 C5 C10 121.0(2)
C7 C6 C5 121.5(3)
C6 C7 C8 120.7(2)
C7 C8 C9 120.8(3)
C8 C9 C4 116.9(3)
C8 C9 C13 118.5(3)
C4 C9 C13 124.6(2)
C5 C10 C11 111.9(2)
C5 C10 C12 112.0(3)
C11 C10 C12 109.1(2)
C9 C13 C15 112.0(2)
C9 C13 C14 112.9(2)
C15 C13 C14 108.5(2)
C17 C16 C21 124.1(2)
C17 C16 N2 117.3(2)
C21 C16 N2 118.5(2)
C16 C17 C18 117.3(2)
C16 C17 C22 122.8(2)
C18 C17 C22 119.8(2)
C19 C18 C17 120.0(2)
C20 C19 C18 121.1(2)
C19 C20 C21 121.5(2)
C20 C21 C16 115.7(2)
C20 C21 C25 122.0(2)
C16 C21 C25 122.2(2)
C17 C22 C24 112.3(2)
C17 C22 C23 109.6(2)
C24 C22 C23 111.3(2)
C21 C25 C26 112.9(2)
C21 C25 C27 112.2(2)
C26 C25 C27 110.7(2)
C33 C28 C29 113.0(2)
C33 C28 B1 127.7(2)
C29 C28 B1 118.5(2)
F1 C29 C30 116.1(2)
F1 C29 C28 119.3(2)
C30 C29 C28 124.6(2)
F2 C30 C31 120.2(2)
F2 C30 C29 120.3(2)
C31 C30 C29 119.4(2)
F3 C31 C30 120.5(2)
F3 C31 C32 120.3(2)
C30 C31 C32 119.2(2)
F4 C32 C31 119.9(2)
F4 C32 C33 120.5(2)
C31 C32 C33 119.6(2)
F5 C33 C32 114.4(2)
F5 C33 C28 121.4(2)
C32 C33 C28 124.2(2)
C39 C34 C35 111.7(2)
C39 C34 B1 127.4(2)
C35 C34 B1 120.7(2)
F6 C35 C36 114.8(2)
F6 C35 C34 119.1(2)
C36 C35 C34 126.1(2)
F7 C36 C35 121.1(2)
F7 C36 C37 119.9(2)
C35 C36 C37 119.0(2)
F8 C37 C38 120.9(2)
F8 C37 C36 121.2(3)
C38 C37 C36 117.9(2)
F9 C38 C37 119.4(2)
F9 C38 C39 119.9(2)
C37 C38 C39 120.7(2)
F10 C39 C38 113.4(2)
F10 C39 C34 122.1(2)
C38 C39 C34 124.5(2)
C45 C40 C41 113.3(2)
C45 C40 B1 128.4(2)
C41 C40 B1 118.2(2)
F11 C41 C42 116.1(2)
F11 C41 C40 119.3(2)
C42 C41 C40 124.4(3)
F12 C42 C43 119.8(2)
F12 C42 C41 120.7(3)
C43 C42 C41 119.5(3)
F13 C43 C42 120.5(3)
F13 C43 C44 120.3(3)
C42 C43 C44 119.2(2)
F14 C44 C43 120.2(2)
F14 C44 C45 120.7(3)
C43 C44 C45 119.1(3)
F15 C45 C40 121.0(2)
F15 C45 C44 114.5(2)
C40 C45 C44 124.5(2)
N4 C46 N3 105.9(2)
N4 C46 P2 136.41(19)
N3 C46 P2 117.25(17)
C48 C47 N3 106.7(2)
C47 C48 N4 107.8(2)
C54 C49 C50 123.8(3)
C54 C49 N3 118.8(3)
C50 C49 N3 117.5(3)
C49 C50 C51 117.0(3)
C49 C50 C55 122.1(2)
C51 C50 C55 120.8(3)
C52 C51 C50 120.5(4)
C53 C52 C51 121.0(3)
C52 C53 C54 121.7(3)
C49 C54 C53 115.9(4)
C49 C54 C58 122.0(3)
C53 C54 C58 122.1(3)
C50 C55 C57 113.8(3)
C50 C55 C56 110.9(3)
C57 C55 C56 109.9(3)
C59 C58 C54 112.8(4)
C59 C58 C60 112.5(4)
C54 C58 C60 112.6(4)
C66 C61 C62 125.2(3)
C66 C61 N4 116.6(3)
C62 C61 N4 117.8(3)
C63 C62 C61 116.0(3)
C63 C62 C67 121.7(3)
C61 C62 C67 122.3(3)
C64 C63 C62 120.7(4)
C65 C64 C63 122.0(3)
C64 C65 C66 120.3(4)
C61 C66 C65 115.7(3)
C61 C66 C70 123.7(3)
C65 C66 C70 120.5(3)
C62 C67 C68 112.8(3)
C62 C67 C69 111.5(3)
C68 C67 C69 109.0(3)
C66 C70 C71 113.0(3)
C66 C70 C72 112.4(3)
C71 C70 C72 109.7(3)
C40 B1 C28 105.07(18)
C40 B1 C2 112.6(2)
C28 B1 C2 115.22(18)
C40 B1 C34 109.76(18)
C28 B1 C34 112.7(2)
C2 B1 C34 101.64(17)
C1 N1 C2 111.05(17)
C1 N1 C4 118.88(18)
C2 N1 C4 129.99(19)
C1 N2 C3 109.13(18)
C1 N2 C16 127.80(19)
C3 N2 C16 122.82(18)
C46 N3 C47 110.0(2)
C46 N3 C49 125.5(2)
C47 N3 C49 124.4(2)
C46 N4 C48 109.7(2)
C46 N4 C61 128.8(2)
C48 N4 C61 121.3(2)
C1 P1 P2 101.11(7)
C46 P2 P1 101.88(8)
Cl2 Ga1 Cl4 98.84(10)
Cl2 Ga1 Cl1 118.77(12)
Cl4 Ga1 Cl1 108.70(9)
Cl2 Ga1 Cl3 112.50(16)
Cl4 Ga1 Cl3 107.24(16)
Cl1 Ga1 Cl3 109.66(13)
Cl2' Ga2 Cl3' 127.0(3)
Cl2' Ga2 Cl4' 86.42(15)
Cl3' Ga2 Cl4' 109.3(4)
Cl2' Ga2 Cl1' 115.7(2)
Cl3' Ga2 Cl1' 106.8(4)
Cl4' Ga2 Cl1' 108.48(18)
C2A C1A C6A 116.3(6)
C2A C1A Cl1A 121.6(5)
C6A C1A Cl1A 121.9(6)
C1A C2A C3A 136.5(8)
C2A C3A C4A 114.5(8)
C5A C4A C3A 96.6(6)
C4A C5A C6A 155.7(7)
C1A C6A C5A 99.3(6)
C6B C1B C2B 109.2(8)
C3B C2B C1B 123.2(9)
C2B C3B C4B 125.4(9)
C5B C4B C3B 114.4(8)
C4B C5B C6B 120.9(8)
C1B C6B C5B 126.5(8)

loop_
_geom_bond_atom_site_label_1
_geom_bond_atom_site_label_2
_geom_bond_distance
C1 N2 1.355(3)
C1 N1 1.373(3)
C1 P1 1.824(2)
C2 C3 1.376(3)
C2 N1 1.400(3)
C2 B1 1.665(3)
C3 N2 1.360(3)
C4 C9 1.400(4)
C4 C5 1.404(4)
C4 N1 1.462(3)
C5 C6 1.407(3)
C5 C10 1.513(4)
C6 C7 1.370(5)
C7 C8 1.389(5)
C8 C9 1.399(3)
C9 C13 1.524(4)
C10 C11 1.524(4)
C10 C12 1.527(4)
C13 C15 1.527(4)
C13 C14 1.536(4)
C16 C17 1.389(3)
C16 C21 1.407(3)
C16 N2 1.450(3)
C17 C18 1.401(3)
C17 C22 1.523(3)
C18 C19 1.383(4)
C19 C20 1.378(4)
C20 C21 1.399(3)
C21 C25 1.518(4)
C22 C24 1.523(4)
C22 C23 1.526(4)
C25 C26 1.526(4)
C25 C27 1.530(4)
C28 C33 1.391(4)
C28 C29 1.397(3)
C28 B1 1.659(3)
C29 F1 1.341(3)
C29 C30 1.386(3)
C30 F2 1.346(3)
C30 C31 1.370(4)
C31 F3 1.347(3)
C31 C32 1.377(4)
C32 F4 1.341(3)
C32 C33 1.389(3)
C33 F5 1.347(3)
C34 C39 1.391(3)
C34 C35 1.395(4)
C34 B1 1.670(3)
C35 F6 1.354(3)
C35 C36 1.375(4)
C36 F7 1.340(3)
C36 C37 1.391(4)
C37 F8 1.338(3)
C37 C38 1.368(4)
C38 F9 1.350(3)
C38 C39 1.386(4)
C39 F10 1.352(3)
C40 C45 1.378(4)
C40 C41 1.400(3)
C40 B1 1.649(4)
C41 F11 1.349(3)
C41 C42 1.381(4)
C42 F12 1.341(3)
C42 C43 1.372(5)
C43 F13 1.341(3)
C43 C44 1.381(4)
C44 F14 1.340(3)
C44 C45 1.394(4)
C45 F15 1.356(3)
C46 N4 1.356(3)
C46 N3 1.358(3)
C46 P2 1.833(2)
C47 C48 1.348(4)
C47 N3 1.382(3)
C48 N4 1.378(3)
C49 C54 1.387(5)
C49 C50 1.395(5)
C49 N3 1.451(3)
C50 C51 1.398(4)
C50 C55 1.515(5)
C51 C52 1.374(6)
C52 C53 1.355(6)
C53 C54 1.411(5)
C54 C58 1.516(6)
C55 C57 1.529(5)
C55 C56 1.543(4)
C58 C59 1.487(7)
C58 C60 1.522(6)
C61 C66 1.392(5)
C61 C62 1.407(4)
C61 N4 1.451(3)
C62 C63 1.393(4)
C62 C67 1.501(5)
C63 C64 1.382(6)
C64 C65 1.375(6)
C65 C66 1.418(4)
C66 C70 1.510(5)
C67 C68 1.536(5)
C67 C69 1.543(5)
C70 C71 1.519(5)
C70 C72 1.531(5)
P1 P2 2.0564(8)
Ga1 Cl2 2.108(2)
Ga1 Cl4 2.1581(18)
Ga1 Cl1 2.1874(17)
Ga1 Cl3 2.193(6)
Ga2 Cl2' 1.851(4)
Ga2 Cl3' 2.130(9)
Ga2 Cl4' 2.168(3)
Ga2 Cl1' 2.200(4)
Cl1A C1A 1.763(7)
C1A C2A 1.370(9)
C1A C6A 1.378(9)
C2A C3A 1.420(11)
C3A C4A 1.476(12)
C4A C5A 1.397(9)
C5A C6A 1.450(9)
C1B C6B 1.442(12)
C1B C2B 1.483(12)
C2B C3B 1.372(12)
C3B C4B 1.449(12)
C4B C5B 1.359(11)
C5B C6B 1.468(11)

loop_
_geom_torsion_atom_site_label_1
_geom_torsion_atom_site_label_2
_geom_torsion_atom_site_label_3
_geom_torsion_atom_site_label_4
_geom_torsion
N1 C2 C3 N2 -2.3(3)
B1 C2 C3 N2 173.1(2)
C9 C4 C5 C6 1.1(4)
N1 C4 C5 C6 -173.5(2)
C9 C4 C5 C10 179.7(2)
N1 C4 C5 C10 5.1(3)
C4 C5 C6 C7 0.0(4)
C10 C5 C6 C7 -178.6(3)
C5 C6 C7 C8 -1.3(5)
C6 C7 C8 C9 1.6(5)
C7 C8 C9 C4 -0.6(4)
C7 C8 C9 C13 178.7(3)
C5 C4 C9 C8 -0.8(4)
N1 C4 C9 C8 173.8(2)
C5 C4 C9 C13 180.0(2)
N1 C4 C9 C13 -5.4(4)
C4 C5 C10 C11 -100.9(3)
C6 C5 C10 C11 77.6(3)
C4 C5 C10 C12 136.3(2)
C6 C5 C10 C12 -45.2(3)
C8 C9 C13 C15 -65.3(3)
C4 C9 C13 C15 113.9(3)
C8 C9 C13 C14 57.6(3)
C4 C9 C13 C14 -123.2(3)
C21 C16 C17 C18 6.8(4)
N2 C16 C17 C18 -177.7(2)
C21 C16 C17 C22 -168.3(2)
N2 C16 C17 C22 7.2(3)
C16 C17 C18 C19 -2.8(4)
C22 C17 C18 C19 172.5(2)
C17 C18 C19 C20 -2.1(4)
C18 C19 C20 C21 3.4(4)
C19 C20 C21 C16 0.3(4)
C19 C20 C21 C25 -176.2(2)
C17 C16 C21 C20 -5.5(3)
N2 C16 C21 C20 179.1(2)
C17 C16 C21 C25 171.0(2)
N2 C16 C21 C25 -4.4(3)
C16 C17 C22 C24 -126.1(3)
C18 C17 C22 C24 58.9(3)
C16 C17 C22 C23 109.7(3)
C18 C17 C22 C23 -65.3(3)
C20 C21 C25 C26 -104.3(3)
C16 C21 C25 C26 79.4(3)
C20 C21 C25 C27 21.7(3)
C16 C21 C25 C27 -154.6(2)
C33 C28 C29 F1 177.2(2)
B1 C28 C29 F1 6.2(3)
C33 C28 C29 C30 -0.9(3)
B1 C28 C29 C30 -171.8(2)
F1 C29 C30 F2 0.9(3)
C28 C29 C30 F2 179.0(2)
F1 C29 C30 C31 -177.0(2)
C28 C29 C30 C31 1.1(4)
F2 C30 C31 F3 1.4(4)
C29 C30 C31 F3 179.4(2)
F2 C30 C31 C32 -178.7(2)
C29 C30 C31 C32 -0.7(4)
F3 C31 C32 F4 0.4(4)
C30 C31 C32 F4 -179.5(2)
F3 C31 C32 C33 -179.9(2)
C30 C31 C32 C33 0.3(4)
F4 C32 C33 F5 -1.8(3)
C31 C32 C33 F5 178.5(2)
F4 C32 C33 C28 179.6(2)
C31 C32 C33 C28 -0.1(4)
C29 C28 C33 F5 -178.1(2)
B1 C28 C33 F5 -8.2(4)
C29 C28 C33 C32 0.4(3)
B1 C28 C33 C32 170.4(2)
C39 C34 C35 F6 -177.9(2)
B1 C34 C35 F6 -2.7(3)
C39 C34 C35 C36 1.4(4)
B1 C34 C35 C36 176.6(2)
F6 C35 C36 F7 -0.3(4)
C34 C35 C36 F7 -179.6(2)
F6 C35 C36 C37 179.3(2)
C34 C35 C36 C37 0.1(4)
F7 C36 C37 F8 0.5(4)
C35 C36 C37 F8 -179.2(2)
F7 C36 C37 C38 179.2(2)
C35 C36 C37 C38 -0.4(4)
F8 C37 C38 F9 -0.4(4)
C36 C37 C38 F9 -179.1(2)
F8 C37 C38 C39 178.0(2)
C36 C37 C38 C39 -0.7(4)
F9 C38 C39 F10 2.2(3)
C37 C38 C39 F10 -176.2(2)
F9 C38 C39 C34 -179.2(2)
C37 C38 C39 C34 2.5(4)
C35 C34 C39 F10 175.9(2)
B1 C34 C39 F10 1.1(4)
C35 C34 C39 C38 -2.6(4)
B1 C34 C39 C38 -177.4(2)
C45 C40 C41 F11 -176.1(2)
B1 C40 C41 F11 2.7(3)
C45 C40 C41 C42 -0.6(4)
B1 C40 C41 C42 178.1(2)
F11 C41 C42 F12 -1.5(4)
C40 C41 C42 F12 -177.1(2)
F11 C41 C42 C43 176.8(2)
C40 C41 C42 C43 1.2(4)
F12 C42 C43 F13 -1.4(4)
C41 C42 C43 F13 -179.8(2)
F12 C42 C43 C44 177.9(2)
C41 C42 C43 C44 -0.5(4)
F13 C43 C44 F14 -1.2(4)
C42 C43 C44 F14 179.5(2)
F13 C43 C44 C45 178.6(2)
C42 C43 C44 C45 -0.7(4)
C41 C40 C45 F15 178.4(2)
B1 C40 C45 F15 -0.2(4)
C41 C40 C45 C44 -0.7(3)
B1 C40 C45 C44 -179.3(2)
F14 C44 C45 F15 2.0(3)
C43 C44 C45 F15 -177.8(2)
F14 C44 C45 C40 -178.9(2)
C43 C44 C45 C40 1.3(4)
N3 C47 C48 N4 -0.2(4)
C54 C49 C50 C51 3.6(4)
N3 C49 C50 C51 -178.1(2)
C54 C49 C50 C55 -174.1(3)
N3 C49 C50 C55 4.1(4)
C49 C50 C51 C52 -0.2(4)
C55 C50 C51 C52 177.5(3)
C50 C51 C52 C53 -2.1(5)
C51 C52 C53 C54 1.3(5)
C50 C49 C54 C53 -4.3(4)
N3 C49 C54 C53 177.4(3)
C50 C49 C54 C58 173.1(3)
N3 C49 C54 C58 -5.2(5)
C52 C53 C54 C49 1.8(5)
C52 C53 C54 C58 -175.6(4)
C49 C50 C55 C57 -154.2(3)
C51 C50 C55 C57 28.2(4)
C49 C50 C55 C56 81.2(3)
C51 C50 C55 C56 -96.4(3)
C49 C54 C58 C59 86.4(5)
C53 C54 C58 C59 -96.3(5)
C49 C54 C58 C60 -145.1(4)
C53 C54 C58 C60 32.2(6)
C66 C61 C62 C63 2.7(4)
N4 C61 C62 C63 175.4(2)
C66 C61 C62 C67 -175.4(3)
N4 C61 C62 C67 -2.7(4)
C61 C62 C63 C64 -1.6(4)
C67 C62 C63 C64 176.6(3)
C62 C63 C64 C65 0.1(5)
C63 C64 C65 C66 0.4(5)
C62 C61 C66 C65 -2.3(4)
N4 C61 C66 C65 -175.1(2)
C62 C61 C66 C70 175.5(3)
N4 C61 C66 C70 2.7(4)
C64 C65 C66 C61 0.7(4)
C64 C65 C66 C70 -177.2(3)
C63 C62 C67 C68 33.4(4)
C61 C62 C67 C68 -148.5(3)
C63 C62 C67 C69 -89.7(4)
C61 C62 C67 C69 88.4(4)
C61 C66 C70 C71 109.4(4)
C65 C66 C70 C71 -72.9(4)
C61 C66 C70 C72 -125.7(4)
C65 C66 C70 C72 52.0(4)
C45 C40 B1 C28 -126.5(2)
C41 C40 B1 C28 55.0(3)
C45 C40 B1 C2 -0.3(3)
C41 C40 B1 C2 -178.88(19)
C45 C40 B1 C34 112.1(3)
C41 C40 B1 C34 -66.4(3)
C33 C28 B1 C40 -117.2(3)
C29 C28 B1 C40 52.2(3)
C33 C28 B1 C2 118.2(3)
C29 C28 B1 C2 -72.3(3)
C33 C28 B1 C34 2.2(3)
C29 C28 B1 C34 171.7(2)
C3 C2 B1 C40 82.5(3)
N1 C2 B1 C40 -104.3(3)
C3 C2 B1 C28 -157.1(2)
N1 C2 B1 C28 16.2(4)
C3 C2 B1 C34 -34.9(3)
N1 C2 B1 C34 138.4(3)
C39 C34 B1 C40 -3.6(3)
C35 C34 B1 C40 -178.0(2)
C39 C34 B1 C28 -120.3(2)
C35 C34 B1 C28 65.3(3)
C39 C34 B1 C2 115.8(2)
C35 C34 B1 C2 -58.6(3)
N2 C1 N1 C2 -1.9(3)
P1 C1 N1 C2 176.56(16)
N2 C1 N1 C4 175.1(2)
P1 C1 N1 C4 -6.4(3)
C3 C2 N1 C1 2.6(3)
B1 C2 N1 C1 -171.3(3)
C3 C2 N1 C4 -174.0(2)
B1 C2 N1 C4 12.0(4)
C9 C4 N1 C1 -81.5(3)
C5 C4 N1 C1 93.4(3)
C9 C4 N1 C2 95.0(3)
C5 C4 N1 C2 -90.1(3)
N1 C1 N2 C3 0.4(3)
P1 C1 N2 C3 -177.8(2)
N1 C1 N2 C16 -174.0(2)
P1 C1 N2 C16 7.8(4)
C2 C3 N2 C1 1.2(3)
C2 C3 N2 C16 176.0(2)
C17 C16 N2 C1 76.2(3)
C21 C16 N2 C1 -108.0(3)
C17 C16 N2 C3 -97.5(3)
C21 C16 N2 C3 78.2(3)
N4 C46 N3 C47 0.7(3)
P2 C46 N3 C47 174.1(2)
N4 C46 N3 C49 -178.4(3)
P2 C46 N3 C49 -5.0(4)
C48 C47 N3 C46 -0.4(3)
C48 C47 N3 C49 178.8(3)
C54 C49 N3 C46 -101.5(3)
C50 C49 N3 C46 80.1(3)
C54 C49 N3 C47 79.5(4)
C50 C49 N3 C47 -98.8(3)
N3 C46 N4 C48 -0.8(3)
P2 C46 N4 C48 -172.3(2)
N3 C46 N4 C61 173.2(3)
P2 C46 N4 C61 1.8(5)
C47 C48 N4 C46 0.6(3)
C47 C48 N4 C61 -174.0(3)
C66 C61 N4 C46 -92.8(3)
C62 C61 N4 C46 93.9(3)
C66 C61 N4 C48 80.6(3)
C62 C61 N4 C48 -92.7(3)
N2 C1 P1 P2 11.0(3)
N1 C1 P1 P2 -167.03(17)
N4 C46 P2 P1 -28.7(3)
N3 C46 P2 P1 160.56(19)
C6A C1A C2A C3A -6.9(15)
Cl1A C1A C2A C3A 177.9(10)
C1A C2A C3A C4A 6.1(16)
C2A C3A C4A C5A 1.0(8)
C3A C4A C5A C6A -14.0(17)
C2A C1A C6A C5A 0.1(9)
Cl1A C1A C6A C5A 175.3(5)
C4A C5A C6A C1A 13.6(19)
C6B C1B C2B C3B -3.7(14)
C1B C2B C3B C4B -1(2)
C2B C3B C4B C5B 7(2)
C3B C4B C5B C6B -7.5(17)
C2B C1B C6B C5B 2.5(15)
C4B C5B C6B C1B 3.3(19)
